data_7720904
loop_
_publ_author_name
'Khalaniya, Roman A.'
'Lyssenko, Konstantin A.'
'Shakhmukhametova, Iasmin A.'
'Shuyev, Nikita'
'Mironov, Andrei V.'
'Kulchu, Aleksandr N.'
'Polevik, Alexey O.'
'Samarin, Alexander N.'
'Bogach, Alexey V.'
'Shevelkov, Andrei V.'

_publ_section_title
;
 Completing the triad: synthesis, structure, and magnetic properties of
 kagome metals Ti<sub>3</sub>Mn<sub>3</sub>Sn<sub>4</sub>Ga and
 Hf<sub>3</sub>Mn<sub>3</sub>Sn<sub>4</sub>Ga.
;
_journal_issue 20
_journal_name_full 'Dalton transactions (Cambridge, England : 2003)'
_journal_page_first 8008
_journal_page_last 8015
_journal_paper_doi 10.1039/d6dt00557h
_journal_volume 55
_journal_year 2026
_chemical_formula_moiety 'Cl4 I K3 Zn'
_chemical_formula_sum 'Cl4 I K3 Zn'
_chemical_formula_weight 451.37
_space_group_crystal_system orthorhombic
_space_group_IT_number 63
_space_group_name_Hall '-C 2c 2'
_space_group_name_H-M_alt 'C m c m'
_atom_sites_solution_primary dual
_audit_creation_date 2025-12-12
_audit_creation_method
;
Olex2 1.3
(compiled 2020.11.12 svn.r5f609507 for OlexSys, GUI svn.r6408)
;
_audit_update_record
;
2026-02-04 deposited with the CCDC.	2026-04-15 downloaded from the CCDC.
;
_cell_angle_alpha 90
_cell_angle_beta 90
_cell_angle_gamma 90
_cell_formula_units_Z 4
_cell_length_a 7.0381(4)
_cell_length_b 16.4906(13)
_cell_length_c 9.6952(6)
_cell_measurement_reflns_used 7105
_cell_measurement_temperature 173.0
_cell_measurement_theta_max 27.52
_cell_measurement_theta_min 2.47
_cell_volume 1125.25(13)
_computing_cell_refinement 'SAINT V8.40B (?, 2016)'
_computing_data_reduction 'SAINT V8.40B (?, 2016)'
_computing_molecular_graphics 'Olex2 1.3 (Dolomanov et al., 2009)'
_computing_publication_material 'Olex2 1.3 (Dolomanov et al., 2009)'
_computing_structure_refinement 'SHELXL 2019/3 (Sheldrick, 2015)'
_computing_structure_solution 'SHELXT 2018/2 (Sheldrick, 2018)'
_diffrn_ambient_temperature 173.0
_diffrn_measured_fraction_theta_full 0.995
_diffrn_measured_fraction_theta_max 0.996
_diffrn_measurement_device_type 'Bruker APEX-II CCD'
_diffrn_measurement_method '\f and \w scans'
_diffrn_radiation_type MoK\a
_diffrn_radiation_wavelength 0.71073
_diffrn_reflns_av_R_equivalents 0.0377
_diffrn_reflns_av_unetI/netI 0.0154
_diffrn_reflns_Laue_measured_fraction_full 0.995
_diffrn_reflns_Laue_measured_fraction_max 0.996
_diffrn_reflns_limit_h_max 9
_diffrn_reflns_limit_h_min -9
_diffrn_reflns_limit_k_max 21
_diffrn_reflns_limit_k_min -21
_diffrn_reflns_limit_l_max 12
_diffrn_reflns_limit_l_min -12
_diffrn_reflns_number 12218
_diffrn_reflns_point_group_measured_fraction_full 0.995
_diffrn_reflns_point_group_measured_fraction_max 0.996
_diffrn_reflns_theta_full 25.242
_diffrn_reflns_theta_max 27.521
_diffrn_reflns_theta_min 2.470
_diffrn_source_current 1.4
_diffrn_source_power 0.07
_diffrn_source_voltage 50.0
_diffrn_standards_number 0
_exptl_absorpt_coefficient_mu 6.915
_exptl_absorpt_correction_T_max 0.7456
_exptl_absorpt_correction_T_min 0.5797
_exptl_absorpt_correction_type none
_exptl_absorpt_process_details
;
SADABS-2016/2 (Bruker,2016/2) was used for absorption correction.
wR2(int) was 0.0806 before and 0.0491 after correction.
The Ratio of minimum to maximum transmission is 0.7775.
The \l/2 correction factor is Not present.
;
_exptl_crystal_colour 'clear light colourless'
_exptl_crystal_colour_lustre clear
_exptl_crystal_colour_modifier light
_exptl_crystal_colour_primary colourless
_exptl_crystal_density_diffrn 2.664
_exptl_crystal_description block
_exptl_crystal_F_000 832
_exptl_crystal_size_max 0.11
_exptl_crystal_size_mid 0.1
_exptl_crystal_size_min 0.1
_refine_diff_density_max 0.457
_refine_diff_density_min -0.293
_refine_diff_density_rms 0.056
_refine_ls_extinction_coef 0.00126(13)
_refine_ls_extinction_expression Fc^*^=kFc[1+0.001xFc^2^\l^3^/sin(2\q)]^-1/4^
_refine_ls_extinction_method 'SHELXL-2019/2 (Sheldrick 2019)'
_refine_ls_goodness_of_fit_ref 1.093
_refine_ls_hydrogen_treatment undef
_refine_ls_matrix_type full
_refine_ls_number_parameters 32
_refine_ls_number_reflns 745
_refine_ls_number_restraints 0
_refine_ls_restrained_S_all 1.093
_refine_ls_R_factor_all 0.0128
_refine_ls_R_factor_gt 0.0121
_refine_ls_shift/su_max 0.001
_refine_ls_shift/su_mean 0.000
_refine_ls_structure_factor_coef Fsqd
_refine_ls_weighting_details 'w=1/[\s^2^(Fo^2^)+(0.0103P)^2^+0.6789P] where P=(Fo^2^+2Fc^2^)/3'
_refine_ls_weighting_scheme calc
_refine_ls_wR_factor_gt 0.0281
_refine_ls_wR_factor_ref 0.0283
_reflns_Friedel_coverage 0.000
_reflns_number_gt 716
_reflns_number_total 745
_reflns_threshold_expression 'I > 2\s(I)'
_cod_data_source_file d6dt00557h2.cif
_cod_data_source_block kzncli111
_cod_depositor_comments 'Adding full bibliography for 7720904--7720906.cif.'
_cod_database_code 7720904
_shelx_shelxl_version_number 2019/3
_shelx_space_group_comment
;
The symmetry employed for this shelxl refinement is uniquely defined
by the following loop, which should always be used as a source of
symmetry information in preference to the above space-group names.
They are only intended as comments.
;
_shelx_estimated_absorpt_t_max 0.545
_shelx_estimated_absorpt_t_min 0.517
_olex2_refinement_description
;
;
_olex2_submission_special_instructions 'No special instructions were received'

loop_
_space_group_symop_operation_xyz
'x, y, z'
'-x, -y, z+1/2'
'-x, y, -z+1/2'
'x, -y, -z'
'x+1/2, y+1/2, z'
'-x+1/2, -y+1/2, z+1/2'
'-x+1/2, y+1/2, -z+1/2'
'x+1/2, -y+1/2, -z'
'-x, -y, -z'
'x, y, -z-1/2'
'x, -y, z-1/2'
'-x, y, z'
'-x+1/2, -y+1/2, -z'
'x+1/2, y+1/2, -z-1/2'
'x+1/2, -y+1/2, z-1/2'
'-x+1/2, y+1/2, z'

loop_
_atom_site_label
_atom_site_type_symbol
_atom_site_fract_x
_atom_site_fract_y
_atom_site_fract_z
_atom_site_U_iso_or_equiv
_atom_site_adp_type
_atom_site_occupancy
_atom_site_site_symmetry_order
_atom_site_calc_flag
_atom_site_refinement_flags_posn
_atom_site_refinement_flags_adp
_atom_site_refinement_flags_occupancy
_atom_site_disorder_assembly
_atom_site_disorder_group
I1 I 0.000000 0.50489(2) 0.250000 0.03816(8) Uani 1 4 d S T P . .
Zn1 Zn 0.500000 0.31780(2) 0.250000 0.02679(9) Uani 1 4 d S T P . .
K2 K 0.500000 0.44454(4) 0.750000 0.03712(15) Uani 1 4 d S T P . .
K1 K 0.000000 0.34427(3) 0.01601(5) 0.04790(13) Uani 1 2 d S T P . .
Cl2 Cl 0.24380(7) 0.23489(3) 0.250000 0.04578(14) Uani 1 2 d S T P . .
Cl1 Cl 0.500000 0.39021(4) 0.44462(5) 0.05669(18) Uani 1 2 d S T P . .

loop_
_atom_site_aniso_label
_atom_site_aniso_U_11
_atom_site_aniso_U_22
_atom_site_aniso_U_33
_atom_site_aniso_U_23
_atom_site_aniso_U_13
_atom_site_aniso_U_12
I1 0.04406(12) 0.03207(11) 0.03834(12) 0.000 0.000 0.000
Zn1 0.02780(16) 0.02749(16) 0.02508(15) 0.000 0.000 0.000
K2 0.0443(3) 0.0391(3) 0.0280(3) 0.000 0.000 0.000
K1 0.0602(3) 0.0468(3) 0.0366(2) -0.0026(2) 0.000 0.000
Cl2 0.0266(2) 0.0391(3) 0.0716(4) 0.000 0.000 -0.0064(2)
Cl1 0.0893(5) 0.0565(3) 0.0243(2) -0.0116(2) 0.000 0.000

loop_
_atom_type_symbol
_atom_type_description
_atom_type_scat_dispersion_real
_atom_type_scat_dispersion_imag
_atom_type_scat_source
Cl Cl 0.1484 0.1585 'International Tables Vol C Tables 4.2.6.8 and 6.1.1.4'
I I -0.4742 1.8119 'International Tables Vol C Tables 4.2.6.8 and 6.1.1.4'
K K 0.2009 0.2494 'International Tables Vol C Tables 4.2.6.8 and 6.1.1.4'
Zn Zn 0.2839 1.4301 'International Tables Vol C Tables 4.2.6.8 and 6.1.1.4'

loop_
_geom_angle_atom_site_label_1
_geom_angle_atom_site_label_2
_geom_angle_atom_site_label_3
_geom_angle
_geom_angle_site_symmetry_1
_geom_angle_site_symmetry_3
_geom_angle_publ_flag
K2 I1 K2 153.34(2) 9_666 9_566 ?
K1 I1 K2 100.086(8) . 9_566 ?
K1 I1 K2 100.086(8) . 9_666 ?
K1 I1 K2 100.086(8) 10_556 9_666 ?
K1 I1 K2 100.086(8) 10_556 9_566 ?
K1 I1 K2 80.789(7) 9_565 9_566 ?
K1 I1 K2 80.789(7) 2_565 9_666 ?
K1 I1 K2 80.789(7) 9_565 9_666 ?
K1 I1 K2 80.789(7) 2_565 9_566 ?
K1 I1 K1 93.384(13) . 9_565 ?
K1 I1 K1 92.071(17) 2_565 9_565 ?
K1 I1 K1 174.545(13) . 2_565 ?
K1 I1 K1 81.161(19) . 10_556 ?
K1 I1 K1 174.545(13) 10_556 9_565 ?
K1 I1 K1 93.384(13) 10_556 2_565 ?
K1 Zn1 K2 136.022(9) 6 9_666 ?
K1 Zn1 K2 136.022(9) 13 9_666 ?
K1 Zn1 K1 87.956(18) 13 6 ?
Cl2 Zn1 K2 127.170(15) 3_655 9_666 ?
Cl2 Zn1 K2 127.172(15) . 9_666 ?
Cl2 Zn1 K1 64.228(11) . 6 ?
Cl2 Zn1 K1 64.229(11) 3_655 6 ?
Cl2 Zn1 K1 64.229(11) 3_655 13 ?
Cl2 Zn1 K1 64.228(11) . 13 ?
Cl2 Zn1 Cl2 105.66(3) 3_655 . ?
Cl1 Zn1 K2 57.671(18) 10_556 9_666 ?
Cl1 Zn1 K2 57.672(18) . 9_666 ?
Cl1 Zn1 K1 166.31(2) . 13 ?
Cl1 Zn1 K1 166.31(2) 10_556 6 ?
Cl1 Zn1 K1 78.35(2) . 6 ?
Cl1 Zn1 K1 78.35(2) 10_556 13 ?
Cl1 Zn1 Cl2 108.851(11) . . ?
Cl1 Zn1 Cl2 108.852(11) 10_556 . ?
Cl1 Zn1 Cl2 108.851(11) 10_556 3_655 ?
Cl1 Zn1 Cl2 108.851(11) . 3_655 ?
Cl1 Zn1 Cl1 115.34(4) . 10_556 ?
I1 K2 I1 153.34(2) 9_666 9_566 ?
I1 K2 Zn1 76.668(10) 9_566 9_666 ?
I1 K2 Zn1 76.668(10) 9_666 9_666 ?
I1 K2 K1 144.650(7) 9_666 10_556 ?
I1 K2 K1 144.650(7) 9_666 1_556 ?
I1 K2 K1 49.293(6) 9_566 1_556 ?
I1 K2 K1 144.650(7) 9_566 1_656 ?
I1 K2 K1 49.293(6) 9_566 10_556 ?
I1 K2 K1 49.293(6) 9_666 1_656 ?
Zn1 K2 K1 110.756(10) 9_666 10_556 ?
Zn1 K2 K1 110.756(10) 9_666 1_656 ?
Zn1 K2 K1 110.756(10) 9_666 1_556 ?
K1 K2 K1 97.918(13) 1_656 1_556 ?
K1 K2 K1 67.112(12) 10_556 1_556 ?
K1 K2 K1 138.488(19) 10_556 1_656 ?
Cl2 K2 I1 133.442(18) 15_556 9_566 ?
Cl2 K2 I1 73.222(11) 13_556 9_566 ?
Cl2 K2 I1 73.222(11) 15_556 9_666 ?
Cl2 K2 I1 133.442(18) 13_556 9_666 ?
Cl2 K2 Zn1 149.890(10) 13_556 9_666 ?
Cl2 K2 Zn1 149.890(10) 15_556 9_666 ?
Cl2 K2 K1 94.118(15) 13_556 1_656 ?
Cl2 K2 K1 46.769(9) 15_556 1_656 ?
Cl2 K2 K1 94.118(15) 15_556 10_556 ?
Cl2 K2 K1 46.769(9) 13_556 10_556 ?
Cl2 K2 K1 46.769(9) 13_556 1_556 ?
Cl2 K2 K1 94.118(15) 15_556 1_556 ?
Cl2 K2 Cl2 60.22(2) 13_556 15_556 ?
Cl1 K2 I1 93.829(3) 10_557 9_666 ?
Cl1 K2 I1 79.071(9) 9_666 9_566 ?
Cl1 K2 I1 79.071(9) 2_665 9_566 ?
Cl1 K2 I1 79.071(9) 2_665 9_666 ?
Cl1 K2 I1 93.829(3) 10_557 9_566 ?
Cl1 K2 I1 93.829(3) . 9_566 ?
Cl1 K2 I1 93.829(3) . 9_666 ?
Cl1 K2 I1 79.071(9) 9_666 9_666 ?
Cl1 K2 Zn1 106.836(17) . 9_666 ?
Cl1 K2 Zn1 34.699(11) 2_665 9_666 ?
Cl1 K2 Zn1 106.835(17) 10_557 9_666 ?
Cl1 K2 Zn1 34.699(11) 9_666 9_666 ?
Cl1 K2 K1 50.825(7) 10_557 1_656 ?
Cl1 K2 K1 115.241(14) 10_557 10_556 ?
Cl1 K2 K1 127.302(10) 9_666 1_656 ?
Cl1 K2 K1 88.665(10) 2_665 1_656 ?
Cl1 K2 K1 88.665(10) 2_665 1_556 ?
Cl1 K2 K1 115.241(14) . 1_656 ?
Cl1 K2 K1 88.665(10) 9_666 10_556 ?
Cl1 K2 K1 127.302(10) 9_666 1_556 ?
Cl1 K2 K1 127.302(10) 2_665 10_556 ?
Cl1 K2 K1 50.824(7) . 10_556 ?
Cl1 K2 K1 50.825(7) 10_557 1_556 ?
Cl1 K2 K1 115.241(14) . 1_556 ?
Cl1 K2 Cl2 135.334(9) 9_666 13_556 ?
Cl1 K2 Cl2 135.334(9) 2_665 15_556 ?
Cl1 K2 Cl2 135.334(9) 2_665 13_556 ?
Cl1 K2 Cl2 75.490(16) . 15_556 ?
Cl1 K2 Cl2 135.334(9) 9_666 15_556 ?
Cl1 K2 Cl2 75.491(16) 10_557 15_556 ?
Cl1 K2 Cl2 75.490(16) . 13_556 ?
Cl1 K2 Cl2 75.491(16) 10_557 13_556 ?
Cl1 K2 Cl1 141.53(2) 10_557 9_666 ?
Cl1 K2 Cl1 146.33(3) . 10_557 ?
Cl1 K2 Cl1 69.40(2) 2_665 9_666 ?
Cl1 K2 Cl1 72.136(19) 10_557 2_665 ?
Cl1 K2 Cl1 72.137(19) . 9_666 ?
Cl1 K2 Cl1 141.53(2) . 2_665 ?
I1 K1 I1 86.617(13) . 9_565 ?
I1 K1 Zn1 89.986(13) 9_565 13 ?
I1 K1 Zn1 176.603(17) . 13 ?
I1 K1 K2 95.188(11) . 1_554 ?
I1 K1 K2 49.919(7) 9_565 1_454 ?
I1 K1 K2 95.188(11) . 1_454 ?
I1 K1 K2 49.919(7) 9_565 1_554 ?
I1 K1 K1 136.036(9) 9_565 10_556 ?
I1 K1 K1 49.420(9) . 10_556 ?
I1 K1 Cl1 86.022(12) 9_565 10_456 ?
I1 K1 Cl1 76.847(12) . 10_556 ?
I1 K1 Cl1 86.022(12) 9_565 10_556 ?
I1 K1 Cl1 76.847(12) . 10_456 ?
Zn1 K1 K2 82.600(11) 13 1_454 ?
Zn1 K1 K2 82.600(11) 13 1_554 ?
Zn1 K1 K1 133.977(9) 13 10_556 ?
K2 K1 K2 97.917(12) 1_454 1_554 ?
K1 K1 K2 123.556(6) 10_556 1_454 ?
K1 K1 K2 123.556(6) 10_556 1_554 ?
Cl2 K1 I1 73.808(13) 15_455 9_565 ?
Cl2 K1 I1 73.808(13) 13 9_565 ?
Cl2 K1 I1 148.935(10) . 9_565 ?
Cl2 K1 I1 141.579(13) 15_455 . ?
Cl2 K1 I1 88.200(14) 3 . ?
Cl2 K1 I1 88.201(14) . . ?
Cl2 K1 I1 148.935(9) 3 9_565 ?
Cl2 K1 I1 141.579(13) 13 . ?
Cl2 K1 Zn1 36.738(10) 15_455 13 ?
Cl2 K1 Zn1 94.720(14) . 13 ?
Cl2 K1 Zn1 36.738(10) 13 13 ?
Cl2 K1 Zn1 94.721(14) 3 13 ?
Cl2 K1 K2 161.144(13) . 1_454 ?
Cl2 K1 K2 47.013(12) 13 1_554 ?
Cl2 K1 K2 96.693(13) 15_455 1_554 ?
Cl2 K1 K2 47.013(12) 15_455 1_454 ?
Cl2 K1 K2 100.245(9) 3 1_454 ?
Cl2 K1 K2 100.245(9) . 1_554 ?
Cl2 K1 K2 161.144(13) 3 1_554 ?
Cl2 K1 K2 96.693(14) 13 1_454 ?
Cl2 K1 K1 47.660(10) . 10_556 ?
Cl2 K1 K1 139.200(10) 15_455 10_556 ?
Cl2 K1 K1 47.659(10) 3 10_556 ?
Cl2 K1 K1 139.200(10) 13 10_556 ?
Cl2 K1 Cl2 63.913(17) 15_455 13 ?
Cl2 K1 Cl2 125.049(16) . 15_455 ?
Cl2 K1 Cl2 92.006(9) . 13 ?
Cl2 K1 Cl2 61.253(18) 3 . ?
Cl2 K1 Cl2 125.050(16) 3 13 ?
Cl2 K1 Cl2 92.007(9) 3 15_455 ?
Cl2 K1 Cl1 132.420(17) 13 10_456 ?
Cl2 K1 Cl1 69.237(13) 13 10_556 ?
Cl2 K1 Cl1 69.237(13) 15_455 10_456 ?
Cl2 K1 Cl1 122.432(17) 3 10_556 ?
Cl2 K1 Cl1 132.420(17) 15_455 10_556 ?
Cl2 K1 Cl1 122.432(17) . 10_456 ?
Cl2 K1 Cl1 62.986(13) 3 10_456 ?
Cl2 K1 Cl1 62.986(13) . 10_556 ?
Cl1 K1 Zn1 102.934(12) 10_556 13 ?
Cl1 K1 Zn1 102.934(12) 10_456 13 ?
Cl1 K1 K2 41.487(9) 10_456 1_454 ?
Cl1 K1 K2 41.487(9) 10_556 1_554 ?
Cl1 K1 K2 135.837(17) 10_556 1_454 ?
Cl1 K1 K2 135.837(17) 10_456 1_554 ?
Cl1 K1 K1 83.946(11) 10_456 10_556 ?
Cl1 K1 K1 83.946(11) 10_556 10_556 ?
Cl1 K1 Cl1 152.89(3) 10_556 10_456 ?
Zn1 Cl2 K2 157.28(2) . 13_556 ?
Zn1 Cl2 K1 79.034(13) . 6 ?
Zn1 Cl2 K1 94.723(15) . . ?
Zn1 Cl2 K1 94.723(16) . 10_556 ?
Zn1 Cl2 K1 79.034(13) . 13 ?
K1 Cl2 K2 101.989(14) 10_556 13_556 ?
K1 Cl2 K2 86.219(13) 13 13_556 ?
K1 Cl2 K2 86.219(13) 6 13_556 ?
K1 Cl2 K2 101.989(14) . 13_556 ?
K1 Cl2 K1 98.40(2) 6 13 ?
K1 Cl2 K1 87.993(9) . 13 ?
K1 Cl2 K1 169.967(17) 10_556 13 ?
K1 Cl2 K1 169.967(17) . 6 ?
K1 Cl2 K1 87.992(10) 10_556 6 ?
K1 Cl2 K1 84.68(2) . 10_556 ?
Zn1 Cl1 K2 164.51(3) . . ?
Zn1 Cl1 K2 87.63(2) . 9_666 ?
Zn1 Cl1 K1 88.694(13) . 10_556 ?
Zn1 Cl1 K1 88.694(12) . 10_656 ?
K2 Cl1 K2 107.863(19) . 9_666 ?
K2 Cl1 K1 103.420(12) 9_666 10_656 ?
K2 Cl1 K1 87.688(12) . 10_656 ?
K2 Cl1 K1 87.688(12) . 10_556 ?
K2 Cl1 K1 103.420(12) 9_666 10_556 ?
K1 Cl1 K1 152.89(3) 10_556 10_656 ?

loop_
_geom_bond_atom_site_label_1
_geom_bond_atom_site_label_2
_geom_bond_distance
_geom_bond_site_symmetry_2
_geom_bond_publ_flag
I1 K2 3.6165(2) 9_666 ?
I1 K2 3.6165(2) 9_566 ?
I1 K1 3.4874(5) . ?
I1 K1 3.5831(6) 2_565 ?
I1 K1 3.4874(5) 10_556 ?
I1 K1 3.5831(6) 9_565 ?
Zn1 K2 3.9192(8) 9_666 ?
Zn1 K1 3.7140(6) 6 ?
Zn1 K1 3.7140(6) 13 ?
Zn1 Cl2 2.2629(5) 3_655 ?
Zn1 Cl2 2.2629(5) . ?
Zn1 Cl1 2.2330(6) . ?
Zn1 Cl1 2.2330(5) 10_556 ?
K2 K1 4.6657(4) 10_556 ?
K2 K1 4.6657(5) 1_556 ?
K2 K1 4.6657(5) 1_656 ?
K2 Cl2 3.4204(8) 13_556 ?
K2 Cl2 3.4204(8) 15_556 ?
K2 Cl1 3.3145(8) 2_665 ?
K2 Cl1 3.0933(6) 10_557 ?
K2 Cl1 3.3145(8) 9_666 ?
K2 Cl1 3.0933(6) . ?
K1 K1 4.5372(11) 10_556 ?
K1 Cl2 3.3682(6) . ?
K1 Cl2 3.4069(6) 13 ?
K1 Cl2 3.4069(6) 15_455 ?
K1 Cl2 3.3682(6) 3 ?
K1 Cl1 3.6199(3) 10_456 ?
K1 Cl1 3.6199(3) 10_556 ?
